data_2312559
loop_
_publ_author_name
'Kumar, Anil'
'Jha, Kunal Kumar'
'Olech, Barbara'
'Goral, Tomasz'
'Malinska, Maura'
'Wo&#x17a;niak, Krzysztof'
'Dominiak, Paulina Maria'

_publ_section_title
;
 TAAM refinement on high-resolution experimental and simulated 3D
 ED/MicroED data for organic molecules.
;
_journal_coeditor_code EQ3017
_journal_issue 'Pt 7'
_journal_name_full 'Acta crystallographica. Section C, Structural chemistry'
_journal_page_first 264
_journal_page_last 277
_journal_paper_doi 10.1107/S2053229624005357
_journal_volume 80
_journal_year 2024
_chemical_formula_iupac 'C2 H5 N O2'
_chemical_formula_moiety 'C2 H5 N O2'
_chemical_formula_sum 'C2 H5 N O2'
_chemical_formula_weight 75.067
_chemical_name_systematic
;
\a-Glycine
;
_space_group_crystal_system monoclinic
_space_group_IT_number 14
_space_group_name_Hall '-P 2yn'
_space_group_name_H-M_alt 'P 1 21/n 1'
_atom_sites_solution_primary iterative
_audit_creation_method
;
Olex2 1.5-alpha
(compiled 2022.06.10 svn.r3fa896fb for OlexSys, GUI svn.r6535)
;
_cell_angle_alpha 90
_cell_angle_beta 113.1(13)
_cell_angle_gamma 90
_cell_formula_units_Z 4
_cell_length_a 5.11(10)
_cell_length_b 11.81(10)
_cell_length_c 5.44(8)
_cell_measurement_reflns_used 1424
_cell_measurement_temperature 81.00
_cell_measurement_theta_max 1.2750
_cell_measurement_theta_min 0.1430
_cell_volume 302(8)
_computing_cell_refinement
;
CrysAlis PRO (Rigaku OD, 2024)
;
_computing_data_collection
;
CrysAlis PRO (Rigaku OD, 2024)
;
_computing_data_reduction
;
CrysAlis PRO (Rigaku OD, 2024)
;
_computing_molecular_graphics
;
OLEX2 (Dolomanov <i>et al.</i>,  2009)
;
_computing_publication_material
;
OLEX2 (Dolomanov <i>et al.</i>,  2009)
;
_computing_structure_refinement
;
olex2.refine (Bourhis <i>et al.</i>, 2015)
;
_computing_structure_solution
;
olex2.solve (Bourhis <i>et al.</i>,  2015)
;
_diffrn_ambient_temperature 81.00
_diffrn_detector 'CCD plate'
_diffrn_measured_fraction_theta_full 0.7119
_diffrn_measured_fraction_theta_max 0.7101
_diffrn_measurement_device 'ThermoFisher 200kV Glacios TEM with CetaD CMOS'
_diffrn_measurement_method 'continuous rotation electron diffraction'
_diffrn_radiation_monochromator none
_diffrn_radiation_probe electron
_diffrn_radiation_type electron
_diffrn_radiation_wavelength 0.02510
_diffrn_reflns_av_R_equivalents 0.1661
_diffrn_reflns_av_unetI/netI 0.1400
_diffrn_reflns_limit_h_max 9
_diffrn_reflns_limit_h_min -9
_diffrn_reflns_limit_k_max 17
_diffrn_reflns_limit_k_min -18
_diffrn_reflns_limit_l_max 9
_diffrn_reflns_limit_l_min -9
_diffrn_reflns_number 3755
_diffrn_reflns_theta_full 0.8629
_diffrn_reflns_theta_max 1.28
_diffrn_reflns_theta_min 0.16
_diffrn_source 'electron diffractometer'
_exptl_absorpt_coefficient_mu 0.000
_exptl_absorpt_correction_T_max 1.00000
_exptl_absorpt_correction_T_min 0.70201
_exptl_absorpt_correction_type multi-scan
_exptl_absorpt_process_details
;
(CrysAlis PRO; Rigaku OD, 2024)
;
_exptl_crystal_density_diffrn 1.650
_exptl_crystal_description Plate
_exptl_crystal_F_000 53.492
_refine_diff_density_max 0.3205
_refine_diff_density_min -0.4111
_refine_ls_goodness_of_fit_ref 1.1566
_refine_ls_hydrogen_treatment refall
_refine_ls_matrix_type full
_refine_ls_number_constraints 0
_refine_ls_number_parameters 66
_refine_ls_number_reflns 1274
_refine_ls_number_restraints 0
_refine_ls_restrained_S_all 1.1566
_refine_ls_R_factor_all 0.2027
_refine_ls_R_factor_gt 0.1596
_refine_ls_shift/su_max 0.0007
_refine_ls_shift/su_mean 0.0002
_refine_ls_structure_factor_coef Fsqd
_refine_ls_weighting_details 'w=1/[\s^2^(Fo^2^)+(0.2P)^2^] where P=(Fo^2^+2Fc^2^)/3'
_refine_ls_weighting_scheme calc
_refine_ls_wR_factor_gt 0.3578
_refine_ls_wR_factor_ref 0.3931
_reflns_number_gt 777
_reflns_number_total 1274
_reflns_threshold_expression I>=2u(I)
_cod_data_source_file eq3017.cif
_cod_data_source_block aGlyIAM
_cod_original_cell_volume 302(9)
_cod_original_sg_symbol_Hall '-P 2ybc (x-z,y,z)'
_cod_database_code 2312559

loop_
_space_group_symop_id
_space_group_symop_operation_xyz
1 x,y,z
2 -x+1/2,y+1/2,-z+1/2
3 -x,-y,-z
4 x-1/2,-y-1/2,z-1/2

loop_
_atom_site_type_symbol
_atom_site_label
_atom_site_fract_x
_atom_site_fract_y
_atom_site_fract_z
_atom_site_U_iso_or_equiv
_atom_site_adp_type
_atom_site_occupancy
O O2 0.1961(5) 0.4054(3) 0.2638(5) 0.0103(5) Uani 1.000000
C C2 0.4380(7) 0.3542(3) 0.7117(6) 0.0078(6) Uani 1.000000
O O1 0.6541(5) 0.3590(3) 0.3942(5) 0.0119(6) Uani 1.000000
N N1 0.2026(6) 0.4114(3) 0.7593(5) 0.0096(6) Uani 1.000000
C C1 0.4282(6) 0.3754(3) 0.4336(6) 0.0076(6) Uani 1.000000
H H1 0.648(5) 0.381(3) 0.854(5) 0.022(4) Uiso 1.000000
H H2 0.431(4) 0.265(2) 0.750(4) 0.020(4) Uiso 1.000000
H H3 0.013(5) 0.384(2) 0.626(5) 0.021(4) Uiso 1.000000
H H5 0.216(4) 0.3969(19) 0.960(4) 0.015(3) Uiso 1.000000
H H4 0.201(4) 0.496(2) 0.722(4) 0.018(4) Uiso 1.000000

loop_
_atom_site_aniso_label
_atom_site_aniso_U_11
_atom_site_aniso_U_22
_atom_site_aniso_U_33
_atom_site_aniso_U_12
_atom_site_aniso_U_13
_atom_site_aniso_U_23
O2 0.0106(10) 0.0170(16) 0.0040(9) 0.0026(7) 0.0035(8) 0.0017(7)
C2 0.0096(11) 0.0078(18) 0.0057(12) 0.0019(9) 0.0027(10) 0.0008(8)
O1 0.0104(10) 0.0194(17) 0.0063(10) -0.0003(8) 0.0038(9) -0.0008(7)
N1 0.0113(11) 0.0125(17) 0.0059(11) 0.0019(8) 0.0044(9) -0.0002(8)
C1 0.0060(11) 0.0124(19) 0.0042(11) 0.0008(9) 0.0018(9) -0.0004(9)

loop_
_atom_type_symbol
_atom_type_scat_Cromer_Mann_a1
_atom_type_scat_Cromer_Mann_a2
_atom_type_scat_Cromer_Mann_a3
_atom_type_scat_Cromer_Mann_a4
_atom_type_scat_Cromer_Mann_b1
_atom_type_scat_Cromer_Mann_b2
_atom_type_scat_Cromer_Mann_b3
_atom_type_scat_Cromer_Mann_b4
_atom_type_scat_Cromer_Mann_c
_atom_type_scat_dispersion_source
_atom_type_scat_dispersion_real
_atom_type_scat_dispersion_imag
_atom_type_scat_source
C 0.73100 1.19500 0.45600 0.12500 36.99500 11.29700 2.81400 0.34600 0.00000 custom 0.00000 0.00000 'Custom 4-Gaussian'
H 0.37500 0.14100 0.02200 -0.10100 15.49500 4.12600 0.02500 46.88400 0.00000 custom 0.00000 0.00000 'Custom 4-Gaussian'
N 0.57200 1.04200 0.46500 0.13100 28.84600 9.05400 2.42100 0.31700 0.00000 custom 0.00000 0.00000 'Custom 4-Gaussian'
O 0.45500 0.91700 0.47200 0.13800 23.78000 7.62200 2.14400 0.29600 0.00000 custom 0.00000 0.00000 'Custom 4-Gaussian'

loop_
_geom_angle_atom_site_label_1
_geom_angle_atom_site_label_2
_geom_angle_atom_site_label_3
_geom_angle_site_symmetry_1
_geom_angle_site_symmetry_3
_geom_angle
_geom_angle_publ_flag
C1 C2 N1 . . 112.7(3) ?
H1 C2 N1 . . 112.2(13) ?
H1 C2 C1 . . 107.3(11) ?
H2 C2 N1 . . 108.7(10) ?
H2 C2 C1 . . 111.5(11) ?
H2 C2 H1 . . 104.2(19) ?
H3 N1 C2 . . 110.2(13) ?
H5 N1 C2 . . 111.6(11) ?
H5 N1 H3 . . 109.7(16) ?
H4 N1 C2 . . 110.7(10) ?
H4 N1 H3 . . 104(2) ?
H4 N1 H5 . . 110.6(16) ?
C2 C1 O2 . . 116.1(3) ?
O1 C1 O2 . . 126.0(3) ?
O1 C1 C2 . . 117.9(3) ?

loop_
_geom_bond_atom_site_label_1
_geom_bond_atom_site_label_2
_geom_bond_site_symmetry_2
_geom_bond_distance
_geom_bond_publ_flag
O2 C1 . 1.23(3) ?
C2 N1 . 1.49(2) ?
C2 C1 . 1.52(2) ?
C2 H1 . 1.10(3) ?
C2 H2 . 1.08(3) ?
O1 C1 . 1.27(2) ?
N1 H3 . 1.01(3) ?
N1 H5 . 1.08(2) ?
N1 H4 . 1.02(3) ?

loop_
_geom_torsion_atom_site_label_1
_geom_torsion_atom_site_label_2
_geom_torsion_atom_site_label_3
_geom_torsion_atom_site_label_4
_geom_torsion_site_symmetry_1
_geom_torsion_site_symmetry_2
_geom_torsion_site_symmetry_3
_geom_torsion_site_symmetry_4
_geom_torsion
_geom_torsion_publ_flag
O2 C1 C2 N1 . . . . -20.7(4) ?
